data_1512584
loop_
_publ_author_name
'Pirwerdjan, Ramona'
'Priebbenow, Daniel L.'
'Becker, Peter'
'Lamers, Philip'
'Bolm, Carsten'

_publ_section_title
;
 Exploring the reactivity of N-alkynylated sulfoximines: [2 +
 2]-cycloadditions.
;
_journal_issue 21
_journal_name_full 'Organic letters'
_journal_page_first 5397
_journal_page_last 5399
_journal_paper_doi 10.1021/ol4026028
_journal_volume 15
_journal_year 2013
_chemical_formula_sum 'C29 H23 N O2 S'
_chemical_formula_weight 449.54
_chemical_name_systematic
; 
 ? 
;
_space_group_IT_number 2
_symmetry_cell_setting triclinic
_symmetry_space_group_name_Hall '-P 1'
_symmetry_space_group_name_H-M 'P -1'
_atom_sites_solution_hydrogens geom
_atom_sites_solution_primary direct
_atom_sites_solution_secondary difmap
_audit_creation_method SHELXL-97
_cell_angle_alpha 78.685(2)
_cell_angle_beta 82.839(2)
_cell_angle_gamma 81.501(2)
_cell_formula_units_Z 2
_cell_length_a 5.5644(6)
_cell_length_b 11.1162(12)
_cell_length_c 18.838(2)
_cell_measurement_reflns_used 2280
_cell_measurement_temperature 100(2)
_cell_measurement_theta_max 25.6530
_cell_measurement_theta_min 3.1584
_cell_volume 1124.5(2)
_computing_cell_refinement SMART
_computing_data_collection 'SMART (Bruker, 2001)'
_computing_data_reduction 'SAINT (Bruker, 1999)'
_computing_molecular_graphics 'PLATON (Spek, 2009)'
_computing_publication_material 'SHELXL-97 (Sheldrick, 2008)'
_computing_structure_refinement 'SHELXL-97 (Sheldrick, 2008)'
_computing_structure_solution 'SHELXS-97 (Sheldrick, 2008)'
_diffrn_ambient_temperature 100(2)
_diffrn_measured_fraction_theta_full 0.985
_diffrn_measured_fraction_theta_max 0.985
_diffrn_measurement_device_type 'CCD area detector'
_diffrn_measurement_method 'omega scans'
_diffrn_radiation_monochromator 'multilayer optics'
_diffrn_radiation_source 'Incoatec microsource'
_diffrn_radiation_type MoK\a
_diffrn_radiation_wavelength 0.71073
_diffrn_reflns_av_R_equivalents 0.0462
_diffrn_reflns_av_sigmaI/netI 0.0577
_diffrn_reflns_limit_h_max 7
_diffrn_reflns_limit_h_min -7
_diffrn_reflns_limit_k_max 15
_diffrn_reflns_limit_k_min -15
_diffrn_reflns_limit_l_max 26
_diffrn_reflns_limit_l_min -26
_diffrn_reflns_number 16884
_diffrn_reflns_theta_full 29.65
_diffrn_reflns_theta_max 29.65
_diffrn_reflns_theta_min 1.88
_exptl_absorpt_coefficient_mu 0.172
_exptl_absorpt_correction_T_max 0.9747
_exptl_absorpt_correction_T_min 0.9665
_exptl_absorpt_correction_type multi-scan
_exptl_absorpt_process_details SADABS
_exptl_crystal_colour colorless
_exptl_crystal_density_diffrn 1.328
_exptl_crystal_density_method 'not measured'
_exptl_crystal_description block
_exptl_crystal_F_000 472
_exptl_crystal_size_max 0.20
_exptl_crystal_size_mid 0.18
_exptl_crystal_size_min 0.15
_refine_diff_density_max 0.524
_refine_diff_density_min -0.432
_refine_diff_density_rms 0.060
_refine_ls_extinction_method none
_refine_ls_goodness_of_fit_ref 1.039
_refine_ls_hydrogen_treatment constr
_refine_ls_matrix_type full
_refine_ls_number_parameters 299
_refine_ls_number_reflns 6262
_refine_ls_number_restraints 0
_refine_ls_restrained_S_all 1.039
_refine_ls_R_factor_all 0.0657
_refine_ls_R_factor_gt 0.0495
_refine_ls_shift/su_max 0.000
_refine_ls_shift/su_mean 0.000
_refine_ls_structure_factor_coef Fsqd
_refine_ls_weighting_details 'calc w=1/[\s^2^(Fo^2^)+(0.0377P)^2^+0.5525P] where P=(Fo^2^+2Fc^2^)/3'
_refine_ls_weighting_scheme calc
_refine_ls_wR_factor_gt 0.1080
_refine_ls_wR_factor_ref 0.1173
_reflns_number_gt 4931
_reflns_number_total 6262
_reflns_threshold_expression >2sigma(I)
_cod_data_source_file ol4026028_si_001.cif
_cod_data_source_block f13_a27
_cod_depositor_comments
;
The following automatic conversions were performed:

'_symmetry_cell_setting' value 'Triclinic' changed to 'triclinic'
according to /home/saulius/struct/CIF-dictionaries/cif_core.dic
dictionary named 'cif_core.dic' version 2.4.2 from 2011-04-26.

Automatic conversion script
Id: cif_fix_values 1891 2012-01-12 08:04:46Z andrius 
;
_cod_original_sg_symbol_Hall -P1
_cod_original_sg_symbol_H-M P-1
_cod_original_formula_sum 'C14.50 H11.50 N0.50 O S0.50'
_cod_database_code 1512584

loop_
_symmetry_equiv_pos_as_xyz
'x, y, z'
'-x, -y, -z'

loop_
_atom_site_label
_atom_site_type_symbol
_atom_site_fract_x
_atom_site_fract_y
_atom_site_fract_z
_atom_site_U_iso_or_equiv
_atom_site_adp_type
_atom_site_occupancy
_atom_site_symmetry_multiplicity
_atom_site_calc_flag
_atom_site_refinement_flags
S1 S 0.60889(7) 0.51319(4) 0.37071(2) 0.01655(10) Uani 1 1 d .
O1 O 0.3530(2) 0.51932(12) 0.39801(7) 0.0236(3) Uani 1 1 d .
O2 O 0.7535(2) 0.69753(11) 0.44232(6) 0.0219(3) Uani 1 1 d .
N1 N 0.7163(3) 0.63366(12) 0.33383(7) 0.0189(3) Uani 1 1 d .
C1 C 0.6590(3) 0.42622(14) 0.29986(9) 0.0172(3) Uani 1 1 d .
C2 C 0.4897(3) 0.34693(16) 0.29822(10) 0.0221(4) Uani 1 1 d .
H2 H 0.3540 0.3405 0.3341 0.026 Uiso 1 1 calc R
C3 C 0.5216(3) 0.27718(17) 0.24340(10) 0.0259(4) Uani 1 1 d .
H3 H 0.4066 0.2231 0.2413 0.031 Uiso 1 1 calc R
C4 C 0.7215(3) 0.28668(16) 0.19176(10) 0.0258(4) Uani 1 1 d .
H4 H 0.7423 0.2395 0.1540 0.031 Uiso 1 1 calc R
C5 C 0.8916(3) 0.36471(16) 0.19480(9) 0.0238(4) Uani 1 1 d .
H5 H 1.0296 0.3693 0.1597 0.029 Uiso 1 1 calc R
C6 C 0.8615(3) 0.43617(15) 0.24880(9) 0.0197(3) Uani 1 1 d .
H6 H 0.9763 0.4904 0.2508 0.024 Uiso 1 1 calc R
C7 C 0.7786(3) 0.71103(15) 0.37598(9) 0.0170(3) Uani 1 1 d .
C8 C 0.8921(3) 0.81771(14) 0.32879(8) 0.0160(3) Uani 1 1 d .
C9 C 0.8810(3) 0.83564(14) 0.25835(9) 0.0173(3) Uani 1 1 d .
C10 C 0.8667(3) 0.84872(14) 0.18792(8) 0.0157(3) Uani 1 1 d .
C11 C 0.6791(3) 0.94461(14) 0.15283(8) 0.0160(3) Uani 1 1 d .
C12 C 0.4512(3) 0.97299(15) 0.19051(9) 0.0185(3) Uani 1 1 d .
H12 H 0.4132 0.9291 0.2383 0.022 Uiso 1 1 calc R
C13 C 0.2809(3) 1.06463(16) 0.15860(9) 0.0203(3) Uani 1 1 d .
H13 H 0.1259 1.0825 0.1844 0.024 Uiso 1 1 calc R
C14 C 0.3348(3) 1.13087(16) 0.08902(9) 0.0223(4) Uani 1 1 d .
H14 H 0.2171 1.1936 0.0673 0.027 Uiso 1 1 calc R
C15 C 0.5615(3) 1.10450(16) 0.05172(9) 0.0220(4) Uani 1 1 d .
H15 H 0.6000 1.1498 0.0044 0.026 Uiso 1 1 calc R
C16 C 0.7325(3) 1.01203(15) 0.08328(9) 0.0182(3) Uani 1 1 d .
H16 H 0.8873 0.9945 0.0573 0.022 Uiso 1 1 calc R
C17 C 1.0296(3) 0.76291(15) 0.14592(8) 0.0174(3) Uani 1 1 d .
C18 C 1.2510(3) 0.70300(16) 0.17044(9) 0.0218(4) Uani 1 1 d .
H18 H 1.3094 0.7251 0.2108 0.026 Uiso 1 1 calc R
C19 C 1.3863(3) 0.61150(17) 0.13633(10) 0.0272(4) Uani 1 1 d .
H19 H 1.5365 0.5713 0.1535 0.033 Uiso 1 1 calc R
C20 C 1.3033(4) 0.57829(17) 0.07719(10) 0.0295(4) Uani 1 1 d .
H20 H 1.3952 0.5148 0.0543 0.035 Uiso 1 1 calc R
C21 C 1.0865(4) 0.63815(17) 0.05181(10) 0.0276(4) Uani 1 1 d .
H21 H 1.0306 0.6165 0.0109 0.033 Uiso 1 1 calc R
C22 C 0.9501(3) 0.72968(16) 0.08561(9) 0.0209(3) Uani 1 1 d .
H22 H 0.8012 0.7702 0.0677 0.025 Uiso 1 1 calc R
C23 C 1.0100(3) 0.90178(15) 0.36236(8) 0.0162(3) Uani 1 1 d .
C24 C 1.1961(3) 0.85845(16) 0.40711(9) 0.0216(4) Uani 1 1 d .
H24 H 1.2483 0.7722 0.4186 0.026 Uiso 1 1 calc R
C25 C 1.3058(4) 0.94055(18) 0.43500(10) 0.0294(4) Uani 1 1 d .
H25 H 1.4344 0.9104 0.4652 0.035 Uiso 1 1 calc R
C26 C 1.2292(4) 1.06647(18) 0.41919(10) 0.0297(4) Uani 1 1 d .
H26 H 1.3035 1.1224 0.4390 0.036 Uiso 1 1 calc R
C27 C 1.0444(4) 1.11055(16) 0.37447(10) 0.0254(4) Uani 1 1 d .
H27 H 0.9922 1.1968 0.3633 0.031 Uiso 1 1 calc R
C28 C 0.9352(3) 1.02847(15) 0.34602(9) 0.0204(3) Uani 1 1 d .
H28 H 0.8086 1.0589 0.3152 0.024 Uiso 1 1 calc R
C29 C 0.7855(3) 0.42362(16) 0.43901(9) 0.0212(3) Uani 1 1 d .
H29A H 0.7588 0.4627 0.4821 0.032 Uiso 1 1 calc R
H29B H 0.9588 0.4183 0.4207 0.032 Uiso 1 1 calc R
H29C H 0.7366 0.3403 0.4519 0.032 Uiso 1 1 calc R

loop_
_atom_site_aniso_label
_atom_site_aniso_U_11
_atom_site_aniso_U_22
_atom_site_aniso_U_33
_atom_site_aniso_U_23
_atom_site_aniso_U_13
_atom_site_aniso_U_12
S1 0.0194(2) 0.01594(19) 0.01465(19) -0.00281(14) -0.00081(15) -0.00404(15)
O1 0.0205(6) 0.0280(7) 0.0229(6) -0.0077(5) 0.0020(5) -0.0050(5)
O2 0.0302(7) 0.0213(6) 0.0142(5) -0.0022(5) -0.0013(5) -0.0058(5)
N1 0.0270(8) 0.0155(6) 0.0150(6) -0.0010(5) -0.0017(6) -0.0079(6)
C1 0.0202(8) 0.0154(7) 0.0164(7) -0.0035(6) -0.0048(6) -0.0006(6)
C2 0.0211(9) 0.0208(8) 0.0253(9) -0.0045(7) -0.0032(7) -0.0046(7)
C3 0.0250(9) 0.0214(9) 0.0349(10) -0.0096(8) -0.0115(8) -0.0017(7)
C4 0.0308(10) 0.0208(8) 0.0277(9) -0.0113(7) -0.0110(8) 0.0071(7)
C5 0.0248(9) 0.0237(9) 0.0210(8) -0.0052(7) -0.0008(7) 0.0041(7)
C6 0.0207(8) 0.0181(8) 0.0205(8) -0.0035(6) -0.0033(7) -0.0017(6)
C7 0.0187(8) 0.0151(7) 0.0171(7) -0.0028(6) -0.0022(6) -0.0010(6)
C8 0.0171(8) 0.0146(7) 0.0157(7) -0.0024(6) -0.0024(6) -0.0006(6)
C9 0.0176(8) 0.0132(7) 0.0215(8) -0.0040(6) -0.0015(6) -0.0028(6)
C10 0.0156(8) 0.0160(7) 0.0155(7) -0.0016(6) -0.0009(6) -0.0042(6)
C11 0.0188(8) 0.0150(7) 0.0155(7) -0.0032(6) -0.0033(6) -0.0042(6)
C12 0.0209(8) 0.0191(8) 0.0163(7) -0.0039(6) -0.0010(6) -0.0049(6)
C13 0.0175(8) 0.0213(8) 0.0235(8) -0.0078(7) -0.0023(7) -0.0020(6)
C14 0.0249(9) 0.0187(8) 0.0243(9) -0.0047(7) -0.0099(7) 0.0017(7)
C15 0.0290(10) 0.0208(8) 0.0161(8) -0.0006(6) -0.0050(7) -0.0047(7)
C16 0.0194(8) 0.0202(8) 0.0154(7) -0.0043(6) -0.0008(6) -0.0034(6)
C17 0.0204(8) 0.0162(7) 0.0141(7) -0.0003(6) 0.0011(6) -0.0028(6)
C18 0.0211(9) 0.0213(8) 0.0220(8) -0.0009(7) -0.0026(7) -0.0033(7)
C19 0.0219(9) 0.0253(9) 0.0285(9) 0.0020(7) 0.0021(7) 0.0025(7)
C20 0.0373(11) 0.0225(9) 0.0232(9) -0.0034(7) 0.0081(8) 0.0035(8)
C21 0.0399(11) 0.0243(9) 0.0177(8) -0.0056(7) 0.0001(8) -0.0012(8)
C22 0.0254(9) 0.0202(8) 0.0161(8) -0.0030(6) -0.0007(7) -0.0015(7)
C23 0.0191(8) 0.0169(7) 0.0127(7) -0.0031(6) 0.0003(6) -0.0037(6)
C24 0.0247(9) 0.0181(8) 0.0216(8) 0.0001(6) -0.0059(7) -0.0029(7)
C25 0.0330(11) 0.0277(10) 0.0297(10) -0.0004(8) -0.0157(8) -0.0071(8)
C26 0.0383(11) 0.0253(9) 0.0309(10) -0.0059(8) -0.0112(9) -0.0130(8)
C27 0.0320(10) 0.0168(8) 0.0286(9) -0.0039(7) -0.0059(8) -0.0042(7)
C28 0.0218(9) 0.0185(8) 0.0209(8) -0.0025(6) -0.0046(7) -0.0023(6)
C29 0.0273(9) 0.0187(8) 0.0166(8) 0.0002(6) -0.0044(7) -0.0023(7)

loop_
_atom_type_symbol
_atom_type_description
_atom_type_scat_dispersion_real
_atom_type_scat_dispersion_imag
_atom_type_scat_source
C C 0.0033 0.0016 'International Tables Vol C Tables 4.2.6.8 and 6.1.1.4'
H H 0.0000 0.0000 'International Tables Vol C Tables 4.2.6.8 and 6.1.1.4'
N N 0.0061 0.0033 'International Tables Vol C Tables 4.2.6.8 and 6.1.1.4'
O O 0.0106 0.0060 'International Tables Vol C Tables 4.2.6.8 and 6.1.1.4'
S S 0.1246 0.1234 'International Tables Vol C Tables 4.2.6.8 and 6.1.1.4'

loop_
_geom_angle_atom_site_label_1
_geom_angle_atom_site_label_2
_geom_angle_atom_site_label_3
_geom_angle
O1 S1 N1 119.49(8)
O1 S1 C1 108.28(8)
N1 S1 C1 102.08(8)
O1 S1 C29 108.99(8)
N1 S1 C29 112.47(8)
C1 S1 C29 104.13(8)
C7 N1 S1 120.01(11)
C2 C1 C6 121.80(15)
C2 C1 S1 117.16(13)
C6 C1 S1 121.03(13)
C3 C2 C1 119.07(17)
C3 C2 H2 120.5
C1 C2 H2 120.5
C4 C3 C2 119.85(17)
C4 C3 H3 120.1
C2 C3 H3 120.1
C3 C4 C5 120.46(16)
C3 C4 H4 119.8
C5 C4 H4 119.8
C4 C5 C6 120.53(17)
C4 C5 H5 119.7
C6 C5 H5 119.7
C5 C6 C1 118.28(16)
C5 C6 H6 120.9
C1 C6 H6 120.9
O2 C7 N1 126.97(15)
O2 C7 C8 122.39(15)
N1 C7 C8 110.62(13)
C9 C8 C23 121.31(15)
C9 C8 C7 118.59(15)
C23 C8 C7 120.09(13)
C8 C9 C10 177.44(17)
C9 C10 C17 119.06(15)
C9 C10 C11 119.33(14)
C17 C10 C11 121.53(13)
C16 C11 C12 118.78(15)
C16 C11 C10 120.57(15)
C12 C11 C10 120.56(14)
C13 C12 C11 120.33(15)
C13 C12 H12 119.8
C11 C12 H12 119.8
C12 C13 C14 120.58(16)
C12 C13 H13 119.7
C14 C13 H13 119.7
C15 C14 C13 119.45(16)
C15 C14 H14 120.3
C13 C14 H14 120.3
C14 C15 C16 120.22(16)
C14 C15 H15 119.9
C16 C15 H15 119.9
C15 C16 C11 120.64(16)
C15 C16 H16 119.7
C11 C16 H16 119.7
C18 C17 C22 118.46(15)
C18 C17 C10 120.97(15)
C22 C17 C10 120.15(15)
C19 C18 C17 120.55(17)
C19 C18 H18 119.7
C17 C18 H18 119.7
C18 C19 C20 120.34(18)
C18 C19 H19 119.8
C20 C19 H19 119.8
C21 C20 C19 119.61(17)
C21 C20 H20 120.2
C19 C20 H20 120.2
C20 C21 C22 120.42(17)
C20 C21 H21 119.8
C22 C21 H21 119.8
C21 C22 C17 120.61(17)
C21 C22 H22 119.7
C17 C22 H22 119.7
C24 C23 C28 119.27(15)
C24 C23 C8 122.27(15)
C28 C23 C8 118.43(14)
C25 C24 C23 120.17(16)
C25 C24 H24 119.9
C23 C24 H24 119.9
C24 C25 C26 120.38(17)
C24 C25 H25 119.8
C26 C25 H25 119.8
C27 C26 C25 119.86(17)
C27 C26 H26 120.1
C25 C26 H26 120.1
C26 C27 C28 119.86(17)
C26 C27 H27 120.1
C28 C27 H27 120.1
C27 C28 C23 120.45(16)
C27 C28 H28 119.8
C23 C28 H28 119.8
S1 C29 H29A 109.5
S1 C29 H29B 109.5
H29A C29 H29B 109.5
S1 C29 H29C 109.5
H29A C29 H29C 109.5
H29B C29 H29C 109.5

loop_
_geom_bond_atom_site_label_1
_geom_bond_atom_site_label_2
_geom_bond_distance
S1 O1 1.4490(13)
S1 N1 1.5497(14)
S1 C1 1.7686(16)
S1 C29 1.7708(17)
O2 C7 1.2219(19)
N1 C7 1.384(2)
C1 C2 1.389(2)
C1 C6 1.390(2)
C2 C3 1.388(2)
C2 H2 0.9500
C3 C4 1.385(3)
C3 H3 0.9500
C4 C5 1.388(3)
C4 H4 0.9500
C5 C6 1.389(2)
C5 H5 0.9500
C6 H6 0.9500
C7 C8 1.504(2)
C8 C9 1.311(2)
C8 C23 1.490(2)
C9 C10 1.317(2)
C10 C17 1.490(2)
C10 C11 1.493(2)
C11 C16 1.396(2)
C11 C12 1.398(2)
C12 C13 1.383(2)
C12 H12 0.9500
C13 C14 1.392(2)
C13 H13 0.9500
C14 C15 1.386(3)
C14 H14 0.9500
C15 C16 1.388(2)
C15 H15 0.9500
C16 H16 0.9500
C17 C18 1.398(2)
C17 C22 1.401(2)
C18 C19 1.387(2)
C18 H18 0.9500
C19 C20 1.390(3)
C19 H19 0.9500
C20 C21 1.381(3)
C20 H20 0.9500
C21 C22 1.387(2)
C21 H21 0.9500
C22 H22 0.9500
C23 C24 1.388(2)
C23 C28 1.393(2)
C24 C25 1.384(2)
C24 H24 0.9500
C25 C26 1.386(3)
C25 H25 0.9500
C26 C27 1.383(3)
C26 H26 0.9500
C27 C28 1.388(2)
C27 H27 0.9500
C28 H28 0.9500
C29 H29A 0.9800
C29 H29B 0.9800
C29 H29C 0.9800

loop_
_geom_torsion_atom_site_label_1
_geom_torsion_atom_site_label_2
_geom_torsion_atom_site_label_3
_geom_torsion_atom_site_label_4
_geom_torsion
O1 S1 N1 C7 79.78(15)
C1 S1 N1 C7 -160.91(13)
C29 S1 N1 C7 -49.90(16)
O1 S1 C1 C2 -21.16(15)
N1 S1 C1 C2 -148.09(13)
C29 S1 C1 C2 94.72(14)
O1 S1 C1 C6 159.68(13)
N1 S1 C1 C6 32.75(15)
C29 S1 C1 C6 -84.44(15)
C6 C1 C2 C3 -1.0(3)
S1 C1 C2 C3 179.81(13)
C1 C2 C3 C4 0.5(3)
C2 C3 C4 C5 0.6(3)
C3 C4 C5 C6 -1.2(3)
C4 C5 C6 C1 0.7(3)
C2 C1 C6 C5 0.4(2)
S1 C1 C6 C5 179.51(13)
S1 N1 C7 O2 -1.9(2)
S1 N1 C7 C8 176.69(11)
O2 C7 C8 C9 -170.36(16)
N1 C7 C8 C9 11.0(2)
O2 C7 C8 C23 8.5(2)
N1 C7 C8 C23 -170.13(14)
C23 C8 C9 C10 169(4)
C7 C8 C9 C10 -13(4)
C8 C9 C10 C17 -63(4)
C8 C9 C10 C11 114(4)
C9 C10 C11 C16 142.42(16)
C17 C10 C11 C16 -40.9(2)
C9 C10 C11 C12 -34.2(2)
C17 C10 C11 C12 142.52(16)
C16 C11 C12 C13 1.3(2)
C10 C11 C12 C13 177.93(15)
C11 C12 C13 C14 -0.8(2)
C12 C13 C14 C15 -0.1(3)
C13 C14 C15 C16 0.6(3)
C14 C15 C16 C11 -0.1(3)
C12 C11 C16 C15 -0.8(2)
C10 C11 C16 C15 -177.49(15)
C9 C10 C17 C18 -24.5(2)
C11 C10 C17 C18 158.77(15)
C9 C10 C17 C22 147.95(16)
C11 C10 C17 C22 -28.8(2)
C22 C17 C18 C19 -1.0(3)
C10 C17 C18 C19 171.62(16)
C17 C18 C19 C20 0.1(3)
C18 C19 C20 C21 0.9(3)
C19 C20 C21 C22 -0.9(3)
C20 C21 C22 C17 0.0(3)
C18 C17 C22 C21 0.9(3)
C10 C17 C22 C21 -171.72(16)
C9 C8 C23 C24 -125.27(18)
C7 C8 C23 C24 55.9(2)
C9 C8 C23 C28 52.6(2)
C7 C8 C23 C28 -126.30(17)
C28 C23 C24 C25 -0.1(3)
C8 C23 C24 C25 177.74(17)
C23 C24 C25 C26 0.7(3)
C24 C25 C26 C27 -0.9(3)
C25 C26 C27 C28 0.4(3)
C26 C27 C28 C23 0.2(3)
C24 C23 C28 C27 -0.4(3)
C8 C23 C28 C27 -178.28(16)
